data_7057650
loop_
_publ_author_name
'Sasnovskaya, Valentina D.'
'Kopotkov, Vyacheslav A.'
'Kazakova, Anna V.'
'Talantsev, Artem D.'
'Morgunov, Roman B.'
'Simonov, Sergey V.'
'Zorina, Leokadiya V.'
'Mironov, Vladimir S.'
'Yagubskii, Eduard B.'

_publ_section_title
;
 Slow magnetic relaxation in mononuclear complexes of Tb, Dy, Ho and Er
 with the pentadentate (N3O2) Schiff-base dapsc ligand
;
_journal_issue 18
_journal_name_full 'New Journal of Chemistry'
_journal_page_first 14883
_journal_paper_doi 10.1039/C8NJ01928B
_journal_volume 42
_journal_year 2018
_chemical_formula_moiety 'C11 H23 Ho N7 O6, 3 (N O3)'
_chemical_formula_sum 'C11 H23 Ho N10 O15'
_chemical_formula_weight 700.32
_space_group_crystal_system monoclinic
_space_group_IT_number 14
_space_group_name_Hall '-P 2yn'
_space_group_name_H-M_alt 'P 1 21/n 1'
_symmetry_space_group_name_Hall '-P 2yn'
_symmetry_space_group_name_H-M 'P 1 21/n 1'
_atom_sites_solution_hydrogens mixed
_audit_creation_method SHELXL-2016/6
_audit_update_record
;
2018-04-16 deposited with the CCDC.
2018-08-03 downloaded from the CCDC.
;
_cell_angle_alpha 90
_cell_angle_beta 96.903(5)
_cell_angle_gamma 90
_cell_formula_units_Z 4
_cell_length_a 10.0247(5)
_cell_length_b 22.8162(15)
_cell_length_c 10.1581(6)
_cell_measurement_reflns_used 16191
_cell_measurement_temperature 295(1)
_cell_measurement_theta_max 32.9620
_cell_measurement_theta_min 1.8870
_cell_volume 2306.6(2)
_computing_cell_refinement 'CrysAlisPro 1.171.38.46 (Rigaku OD, 2015)'
_computing_data_collection 'CrysAlisPro 1.171.38.46 (Rigaku OD, 2015)'
_computing_data_reduction 'CrysAlisPro 1.171.38.46 (Rigaku OD, 2015)'
_computing_molecular_graphics 'DIAMOND 3.1 (Crystal Impact GbR 2005)'
_computing_publication_material 'WinGX publication routines (Farrugia, 1999)'
_computing_structure_refinement 'SHELXL-2016/6 (Sheldrick, 2016)'
_computing_structure_solution 'SHELXS-97 (Sheldrick, 2008)'
_diffrn_ambient_temperature 295(1)
_diffrn_detector 'CCD plate'
_diffrn_detector_area_resol_mean 10.4752
_diffrn_detector_type Ruby
_diffrn_measured_fraction_theta_full 0.990
_diffrn_measured_fraction_theta_max 0.975
_diffrn_measurement_device 'four-circle diffractometer'
_diffrn_measurement_device_type 'Xcalibur, Ruby, Gemini'
_diffrn_radiation_monochromator graphite
_diffrn_radiation_probe x-ray
_diffrn_radiation_type 'Mo K\a'
_diffrn_radiation_wavelength 0.71073
_diffrn_reflns_av_R_equivalents 0.0303
_diffrn_reflns_av_unetI/netI 0.0241
_diffrn_reflns_Laue_measured_fraction_full 0.990
_diffrn_reflns_Laue_measured_fraction_max 0.975
_diffrn_reflns_limit_h_max 14
_diffrn_reflns_limit_h_min -13
_diffrn_reflns_limit_k_max 32
_diffrn_reflns_limit_k_min -33
_diffrn_reflns_limit_l_max 10
_diffrn_reflns_limit_l_min -14
_diffrn_reflns_number 27139
_diffrn_reflns_point_group_measured_fraction_full 0.990
_diffrn_reflns_point_group_measured_fraction_max 0.975
_diffrn_reflns_theta_full 31.500
_diffrn_reflns_theta_max 32.015
_diffrn_reflns_theta_min 2.208
_diffrn_source 'fine-focus sealed X-ray tube'
_diffrn_source_type 'Enhance (Mo) X-ray Source'
_exptl_absorpt_coefficient_mu 3.525
_exptl_absorpt_correction_T_max 1.00000
_exptl_absorpt_correction_T_min 0.57192
_exptl_absorpt_correction_type multi-scan
_exptl_absorpt_process_details
;
CrysAlisPro 1.171.38.46 (Rigaku Oxford Diffraction, 2015)
Empirical absorption correction using spherical harmonics,
 implemented in SCALE3 ABSPACK scaling algorithm.
;
_exptl_crystal_colour yellow
_exptl_crystal_density_diffrn 2.017
_exptl_crystal_description prism
_exptl_crystal_F_000 1384
_exptl_crystal_size_max 0.347
_exptl_crystal_size_mid 0.252
_exptl_crystal_size_min 0.124
_refine_diff_density_max 1.055
_refine_diff_density_min -0.958
_refine_diff_density_rms 0.094
_refine_ls_extinction_method none
_refine_ls_goodness_of_fit_ref 1.003
_refine_ls_hydrogen_treatment mixed
_refine_ls_matrix_type full
_refine_ls_number_parameters 415
_refine_ls_number_reflns 7810
_refine_ls_number_restraints 25
_refine_ls_restrained_S_all 1.005
_refine_ls_R_factor_all 0.0280
_refine_ls_R_factor_gt 0.0241
_refine_ls_shift/su_max 0.003
_refine_ls_shift/su_mean 0.000
_refine_ls_structure_factor_coef Fsqd
_refine_ls_weighting_details 'w=1/[\s^2^(Fo^2^)+(0.0282P)^2^+1.9307P] where P=(Fo^2^+2Fc^2^)/3'
_refine_ls_weighting_scheme calc
_refine_ls_wR_factor_gt 0.0572
_refine_ls_wR_factor_ref 0.0588
_reflns_Friedel_coverage 0.000
_reflns_number_gt 7082
_reflns_number_total 7810
_reflns_threshold_expression 'I > 2\s(I)'
_cod_data_source_file c8nj01928b2.cif
_cod_data_source_block 2man7
_cod_depositor_comments 'Adding full bibliography for 7057647--7057650.cif.'
_cod_database_code 7057650
_shelx_shelxl_version_number 2016/6
_shelx_space_group_comment
;
The symmetry employed for this shelxl refinement is uniquely defined
by the following loop, which should always be used as a source of
symmetry information in preference to the above space-group names.
They are only intended as comments.
;
_shelx_estimated_absorpt_t_min 0.374
_shelx_estimated_absorpt_t_max 0.669
_oxdiff_exptl_absorpt_empirical_full_min 0.671
_oxdiff_exptl_absorpt_empirical_full_max 1.234
_oxdiff_exptl_absorpt_empirical_details
;
Empirical correction (ABSPACK) includes:
- Absorption correction using spherical harmonics
- Frame scaling
;

loop_
_space_group_symop_operation_xyz
'x, y, z'
'-x+1/2, y+1/2, -z+1/2'
'-x, -y, -z'
'x-1/2, -y-1/2, z-1/2'

loop_
_atom_site_label
_atom_site_type_symbol
_atom_site_fract_x
_atom_site_fract_y
_atom_site_fract_z
_atom_site_U_iso_or_equiv
_atom_site_adp_type
_atom_site_occupancy
_atom_site_site_symmetry_order
_atom_site_calc_flag
_atom_site_refinement_flags_posn
_atom_site_refinement_flags_adp
_atom_site_refinement_flags_occupancy
_atom_site_disorder_assembly
_atom_site_disorder_group
Ho1 Ho 0.72035(2) 0.60943(2) 0.21625(2) 0.01995(3) Uani 1 1 d . . . . .
C1 C 0.5424(2) 0.72015(9) 0.1220(2) 0.0270(4) Uani 1 1 d . . . . .
C2 C 0.7050(2) 0.48227(9) 0.0790(2) 0.0275(4) Uani 1 1 d . . . . .
C3 C 0.9157(3) 0.80289(12) 0.2272(4) 0.0524(8) Uani 1 1 d . . . . .
H3A H 0.924273 0.815779 0.138643 0.079 Uiso 1 1 calc R U . . .
H3B H 0.998014 0.810372 0.283221 0.079 Uiso 1 1 calc R U . . .
H3C H 0.843582 0.823768 0.260395 0.079 Uiso 1 1 calc R U . . .
C4 C 0.8865(2) 0.73899(9) 0.2261(2) 0.0290(4) Uani 1 1 d . . . . .
C5 C 0.9972(2) 0.69631(10) 0.2563(2) 0.0281(4) Uani 1 1 d . . . . .
C6 C 1.1305(2) 0.71368(12) 0.2924(3) 0.0400(5) Uani 1 1 d . . . . .
H6 H 1.152006 0.753004 0.306596 0.048 Uiso 1 1 calc R U . . .
C7 C 1.2290(3) 0.67133(14) 0.3064(3) 0.0454(6) Uani 1 1 d . . . . .
H7 H 1.317980 0.681918 0.331898 0.055 Uiso 1 1 calc R U . . .
C8 C 1.1963(2) 0.61326(12) 0.2827(3) 0.0400(6) Uani 1 1 d . . . . .
H8 H 1.262564 0.584535 0.289750 0.048 Uiso 1 1 calc R U . . .
C9 C 1.0614(2) 0.59849(10) 0.2478(2) 0.0283(4) Uani 1 1 d . . . . .
C10 C 1.0187(2) 0.53813(10) 0.2091(2) 0.0287(4) Uani 1 1 d . . . . .
C11 C 1.1178(3) 0.48920(12) 0.2159(3) 0.0431(6) Uani 1 1 d . . . . .
H11A H 1.161073 0.485467 0.305086 0.065 Uiso 1 1 calc R U . . .
H11B H 1.183934 0.497300 0.157435 0.065 Uiso 1 1 calc R U . . .
H11C H 1.072138 0.453322 0.189598 0.065 Uiso 1 1 calc R U . . .
N1 N 0.4363(2) 0.75273(10) 0.0791(3) 0.0411(5) Uani 1 1 d D . . . .
H1A H 0.369(3) 0.7339(15) 0.051(3) 0.049 Uiso 1 1 d . U . . .
H1B H 0.444(3) 0.7892(12) 0.082(3) 0.049 Uiso 1 1 d D U . . .
N2 N 0.6512(2) 0.43420(10) 0.0221(3) 0.0401(5) Uani 1 1 d D . . . .
H2A H 0.573(4) 0.4350(15) 0.014(3) 0.048 Uiso 1 1 d . U . . .
H2B H 0.695(3) 0.4037(13) 0.026(4) 0.048 Uiso 1 1 d D U . . .
N3 N 0.66050(19) 0.74958(8) 0.1558(2) 0.0301(4) Uani 1 1 d . . . . .
H3 H 0.669(3) 0.7854(14) 0.145(3) 0.036 Uiso 1 1 d . U . . .
N4 N 0.8397(2) 0.48103(9) 0.1213(2) 0.0325(4) Uani 1 1 d . . . . .
H4 H 0.878(3) 0.4516(14) 0.115(3) 0.039 Uiso 1 1 d . U . . .
N5 N 0.77067(18) 0.71541(7) 0.19392(18) 0.0245(3) Uani 1 1 d . . . . .
N6 N 0.89254(18) 0.53334(8) 0.16785(19) 0.0269(3) Uani 1 1 d . . . . .
N7 N 0.96339(17) 0.63938(8) 0.23884(18) 0.0255(3) Uani 1 1 d . . . . .
O1 O 0.53667(15) 0.66563(7) 0.13074(17) 0.0302(3) Uani 1 1 d . . . . .
O2 O 0.63878(15) 0.52772(7) 0.09277(16) 0.0291(3) Uani 1 1 d . . . . .
O3 O 0.7541(2) 0.62892(9) -0.01157(18) 0.0371(4) Uani 1 1 d . . . . .
H3WA H 0.711(4) 0.6133(15) -0.074(4) 0.056 Uiso 1 1 d . U . . .
H3WB H 0.824(4) 0.6377(17) -0.032(4) 0.056 Uiso 1 1 d . U . . .
O4 O 0.5316(2) 0.56297(9) 0.3065(2) 0.0395(4) Uani 1 1 d . . . . .
H4WA H 0.514(4) 0.5285(18) 0.283(4) 0.059 Uiso 1 1 d . U . . .
H4WB H 0.533(4) 0.5623(17) 0.386(4) 0.059 Uiso 1 1 d . U . . .
O5 O 0.6819(2) 0.66519(8) 0.41229(18) 0.0373(4) Uani 1 1 d . . . . .
H5WA H 0.650(4) 0.6947(17) 0.418(4) 0.056 Uiso 1 1 d . U . . .
H5WB H 0.673(4) 0.6473(16) 0.482(4) 0.056 Uiso 1 1 d . U . . .
O6 O 0.8042(2) 0.56083(9) 0.41516(18) 0.0376(4) Uani 1 1 d . . . . .
H6WA H 0.862(4) 0.5782(17) 0.452(4) 0.056 Uiso 1 1 d . U . . .
H6WB H 0.799(4) 0.5245(17) 0.421(3) 0.056 Uiso 1 1 d . U . . .
N8 N 0.5988(2) 0.58076(10) 0.6805(2) 0.0356(4) Uani 1 1 d . . . . .
O7 O 0.5868(2) 0.56129(11) 0.7928(2) 0.0526(5) Uani 1 1 d . . . . .
O8 O 0.6757(2) 0.62240(9) 0.6670(2) 0.0456(4) Uani 1 1 d . . . . .
O9 O 0.5335(3) 0.55784(14) 0.5842(2) 0.0831(10) Uani 1 1 d . . . . .
N9 N 0.5817(2) 0.81800(9) 0.4411(2) 0.0351(4) Uani 1 1 d D . . . .
O10 O 0.5187(3) 0.77206(10) 0.4342(3) 0.0660(7) Uani 1 1 d D . . . .
O11 O 0.7078(2) 0.81753(11) 0.4557(3) 0.0640(6) Uani 1 1 d D . . . .
O12 O 0.5252(2) 0.86629(9) 0.4336(2) 0.0567(6) Uani 1 1 d D . . . .
N10 N 0.5846(8) 0.8998(3) 0.0921(8) 0.0451(16) Uani 0.607(7) 1 d D . P A 1
O13 O 0.5938(13) 0.9515(4) 0.0542(15) 0.089(4) Uani 0.607(7) 1 d D . P A 1
O14 O 0.4838(6) 0.87248(17) 0.0581(5) 0.0704(16) Uani 0.607(7) 1 d D . P A 1
O15 O 0.6776(6) 0.8771(2) 0.1605(7) 0.099(2) Uani 0.607(7) 1 d D U P A 1
N10A N 0.6334(10) 0.9115(5) 0.0880(13) 0.045(2) Uani 0.393(7) 1 d D . P A 2
O13A O 0.5687(16) 0.9538(6) 0.0363(18) 0.054(3) Uani 0.393(7) 1 d D . P A 2
O14A O 0.5764(9) 0.8654(3) 0.0945(10) 0.083(3) Uani 0.393(7) 1 d D . P A 2
O15A O 0.7512(7) 0.9215(3) 0.1311(10) 0.092(3) Uani 0.393(7) 1 d D . P A 2

loop_
_atom_site_aniso_label
_atom_site_aniso_U_11
_atom_site_aniso_U_22
_atom_site_aniso_U_33
_atom_site_aniso_U_23
_atom_site_aniso_U_13
_atom_site_aniso_U_12
Ho1 0.01899(5) 0.01670(5) 0.02446(5) 0.00075(3) 0.00390(3) 0.00043(3)
C1 0.0279(10) 0.0235(9) 0.0295(10) 0.0029(7) 0.0031(8) 0.0008(7)
C2 0.0292(10) 0.0237(9) 0.0303(10) -0.0028(8) 0.0062(8) -0.0009(8)
C3 0.0406(14) 0.0251(12) 0.091(2) 0.0012(13) 0.0082(14) -0.0091(10)
C4 0.0287(10) 0.0233(10) 0.0361(11) 0.0004(8) 0.0080(8) -0.0056(8)
C5 0.0260(9) 0.0290(10) 0.0297(10) -0.0004(8) 0.0054(8) -0.0055(8)
C6 0.0286(11) 0.0395(13) 0.0513(15) -0.0029(11) 0.0024(10) -0.0107(10)
C7 0.0228(10) 0.0548(16) 0.0571(17) -0.0042(13) -0.0017(10) -0.0088(11)
C8 0.0206(10) 0.0477(15) 0.0508(15) -0.0038(11) 0.0007(10) 0.0029(9)
C9 0.0213(9) 0.0340(11) 0.0294(10) -0.0015(8) 0.0022(7) 0.0009(8)
C10 0.0241(9) 0.0296(10) 0.0327(11) -0.0009(8) 0.0045(8) 0.0054(8)
C11 0.0290(11) 0.0386(13) 0.0614(17) -0.0035(12) 0.0043(11) 0.0137(10)
N1 0.0323(10) 0.0240(9) 0.0638(15) 0.0070(9) -0.0075(10) 0.0029(8)
N2 0.0366(11) 0.0272(10) 0.0561(14) -0.0132(9) 0.0035(10) -0.0038(9)
N3 0.0294(9) 0.0172(8) 0.0430(11) 0.0041(7) 0.0021(7) 0.0000(7)
N4 0.0301(9) 0.0218(9) 0.0452(11) -0.0067(8) 0.0022(8) 0.0048(7)
N5 0.0247(8) 0.0194(7) 0.0297(9) 0.0026(6) 0.0047(6) -0.0015(6)
N6 0.0249(8) 0.0228(8) 0.0328(9) -0.0039(7) 0.0030(7) 0.0027(6)
N7 0.0216(7) 0.0244(8) 0.0309(9) -0.0012(7) 0.0046(6) -0.0012(6)
O1 0.0246(7) 0.0206(7) 0.0448(9) 0.0054(6) 0.0017(6) 0.0001(5)
O2 0.0260(7) 0.0228(7) 0.0383(8) -0.0070(6) 0.0027(6) 0.0000(6)
O3 0.0362(9) 0.0465(10) 0.0298(8) -0.0007(7) 0.0089(7) -0.0070(8)
O4 0.0425(10) 0.0394(10) 0.0387(9) 0.0007(8) 0.0137(8) -0.0123(8)
O5 0.0588(12) 0.0244(8) 0.0312(8) 0.0024(6) 0.0157(8) 0.0075(8)
O6 0.0439(10) 0.0320(9) 0.0366(9) 0.0062(7) 0.0038(7) 0.0121(8)
N8 0.0405(11) 0.0358(11) 0.0324(10) 0.0031(8) 0.0130(8) 0.0079(9)
O7 0.0505(11) 0.0709(15) 0.0389(10) 0.0207(10) 0.0155(8) 0.0063(10)
O8 0.0500(12) 0.0420(10) 0.0468(11) 0.0032(8) 0.0135(9) -0.0018(9)
O9 0.113(2) 0.096(2) 0.0419(13) -0.0150(13) 0.0157(13) -0.0511(19)
N9 0.0394(11) 0.0315(10) 0.0358(10) 0.0019(8) 0.0105(8) 0.0046(8)
O10 0.0753(17) 0.0430(12) 0.0822(18) -0.0044(11) 0.0191(13) -0.0167(12)
O11 0.0414(11) 0.0641(15) 0.0862(18) 0.0128(13) 0.0062(11) 0.0136(10)
O12 0.0582(13) 0.0344(10) 0.0824(16) 0.0095(10) 0.0289(11) 0.0120(9)
N10 0.058(4) 0.031(4) 0.042(3) -0.003(2) -0.009(3) 0.016(3)
O13 0.115(8) 0.024(3) 0.114(6) 0.006(3) -0.046(5) -0.012(3)
O14 0.072(3) 0.0326(19) 0.099(4) 0.017(2) -0.021(3) -0.008(2)
O15 0.087(4) 0.048(3) 0.144(5) 0.017(3) -0.054(4) 0.015(3)
N10A 0.054(6) 0.035(5) 0.043(4) -0.002(3) -0.001(5) 0.009(4)
O13A 0.058(5) 0.033(5) 0.069(6) 0.012(4) -0.004(5) 0.001(3)
O14A 0.077(6) 0.029(3) 0.137(8) 0.033(4) -0.016(5) -0.016(3)
O15A 0.062(5) 0.062(5) 0.142(8) -0.011(5) -0.033(5) 0.002(4)

loop_
_atom_type_symbol
_atom_type_description
_atom_type_scat_dispersion_real
_atom_type_scat_dispersion_imag
_atom_type_scat_source
C C 0.0033 0.0016 'International Tables Vol C Tables 4.2.6.8 and 6.1.1.4'
H H 0.0000 0.0000 'International Tables Vol C Tables 4.2.6.8 and 6.1.1.4'
N N 0.0061 0.0033 'International Tables Vol C Tables 4.2.6.8 and 6.1.1.4'
O O 0.0106 0.0060 'International Tables Vol C Tables 4.2.6.8 and 6.1.1.4'
Ho Ho -0.2175 4.6783 'International Tables Vol C Tables 4.2.6.8 and 6.1.1.4'

loop_
_geom_angle_atom_site_label_1
_geom_angle_atom_site_label_2
_geom_angle_atom_site_label_3
_geom_angle
O1 Ho1 O2 91.67(5)
O1 Ho1 O6 139.54(6)
O2 Ho1 O6 98.61(6)
O1 Ho1 O3 74.74(6)
O2 Ho1 O3 73.37(6)
O6 Ho1 O3 145.66(7)
O1 Ho1 O5 79.69(6)
O2 Ho1 O5 140.92(6)
O6 Ho1 O5 67.75(6)
O3 Ho1 O5 137.81(6)
O1 Ho1 O4 76.42(6)
O2 Ho1 O4 67.58(6)
O6 Ho1 O4 71.81(7)
O3 Ho1 O4 130.00(7)
O5 Ho1 O4 73.34(7)
O1 Ho1 N5 65.77(5)
O2 Ho1 N5 142.00(6)
O6 Ho1 N5 118.56(7)
O3 Ho1 N5 71.38(6)
O5 Ho1 N5 67.66(6)
O4 Ho1 N5 129.16(7)
O1 Ho1 N7 126.83(6)
O2 Ho1 N7 122.55(6)
O6 Ho1 N7 78.98(7)
O3 Ho1 N7 77.99(6)
O5 Ho1 N7 91.74(7)
O4 Ho1 N7 150.44(6)
N5 Ho1 N7 62.54(6)
O1 Ho1 N6 146.27(6)
O2 Ho1 N6 63.44(5)
O6 Ho1 N6 70.43(6)
O3 Ho1 N6 76.34(7)
O5 Ho1 N6 134.02(6)
O4 Ho1 N6 110.59(7)
N5 Ho1 N6 119.84(6)
N7 Ho1 N6 61.92(6)
O1 C1 N1 122.6(2)
O1 C1 N3 121.14(19)
N1 C1 N3 116.3(2)
O2 C2 N2 122.9(2)
O2 C2 N4 120.03(19)
N2 C2 N4 117.1(2)
C4 C3 H3A 109.5
C4 C3 H3B 109.5
H3A C3 H3B 109.5
C4 C3 H3C 109.5
H3A C3 H3C 109.5
H3B C3 H3C 109.5
N5 C4 C5 114.14(19)
N5 C4 C3 125.7(2)
C5 C4 C3 120.1(2)
N7 C5 C6 121.6(2)
N7 C5 C4 115.85(18)
C6 C5 C4 122.4(2)
C7 C6 C5 118.6(2)
C7 C6 H6 120.7
C5 C6 H6 120.7
C6 C7 C8 120.2(2)
C6 C7 H7 119.9
C8 C7 H7 119.9
C7 C8 C9 118.6(2)
C7 C8 H8 120.7
C9 C8 H8 120.7
N7 C9 C8 121.6(2)
N7 C9 C10 116.08(18)
C8 C9 C10 122.1(2)
N6 C10 C9 113.98(19)
N6 C10 C11 125.0(2)
C9 C10 C11 121.0(2)
C10 C11 H11A 109.5
C10 C11 H11B 109.5
H11A C11 H11B 109.5
C10 C11 H11C 109.5
H11A C11 H11C 109.5
H11B C11 H11C 109.5
C1 N1 H1A 115(2)
C1 N1 H1B 118(2)
H1A N1 H1B 127(3)
C2 N2 H2A 112(3)
C2 N2 H2B 119(3)
H2A N2 H2B 123(4)
C1 N3 N5 115.82(17)
C1 N3 H3 124(2)
N5 N3 H3 120(2)
N6 N4 C2 114.69(18)
N6 N4 H4 127(2)
C2 N4 H4 118(2)
C4 N5 N3 120.45(18)
C4 N5 Ho1 124.80(14)
N3 N5 Ho1 114.45(12)
C10 N6 N4 120.74(19)
C10 N6 Ho1 122.88(15)
N4 N6 Ho1 114.83(13)
C5 N7 C9 119.16(18)
C5 N7 Ho1 119.95(14)
C9 N7 Ho1 120.53(14)
C1 O1 Ho1 122.31(14)
C2 O2 Ho1 124.47(14)
Ho1 O3 H3WA 123(3)
Ho1 O3 H3WB 122(3)
H3WA O3 H3WB 109(4)
Ho1 O4 H4WA 116(3)
Ho1 O4 H4WB 118(3)
H4WA O4 H4WB 104(4)
Ho1 O5 H5WA 130(3)
Ho1 O5 H5WB 119(3)
H5WA O5 H5WB 107(4)
Ho1 O6 H6WA 110(3)
Ho1 O6 H6WB 120(2)
H6WA O6 H6WB 122(4)
O9 N8 O8 121.1(2)
O9 N8 O7 118.6(3)
O8 N8 O7 120.3(2)
O10 N9 O12 122.1(3)
O10 N9 O11 120.4(2)
O12 N9 O11 117.5(2)
O14 N10 O15 120.3(7)
O14 N10 O13 119.5(8)
O15 N10 O13 120.1(10)
O14A N10A O15A 125.8(10)
O14A N10A O13A 118.4(12)
O15A N10A O13A 115.8(12)

loop_
_geom_bond_atom_site_label_1
_geom_bond_atom_site_label_2
_geom_bond_distance
Ho1 O1 2.3248(15)
Ho1 O2 2.3390(15)
Ho1 O6 2.3686(18)
Ho1 O3 2.4200(18)
Ho1 O5 2.4326(17)
Ho1 O4 2.4416(18)
Ho1 N5 2.4862(17)
Ho1 N7 2.5143(17)
Ho1 N6 2.5376(18)
C1 O1 1.249(3)
C1 N1 1.328(3)
C1 N3 1.368(3)
C2 O2 1.248(3)
C2 N2 1.324(3)
C2 N4 1.367(3)
C3 C4 1.487(3)
C3 H3A 0.9600
C3 H3B 0.9600
C3 H3C 0.9600
C4 N5 1.286(3)
C4 C5 1.481(3)
C5 N7 1.349(3)
C5 C6 1.400(3)
C6 C7 1.377(4)
C6 H6 0.9300
C7 C8 1.379(4)
C7 H7 0.9300
C8 C9 1.397(3)
C8 H8 0.9300
C9 N7 1.350(3)
C9 C10 1.481(3)
C10 N6 1.289(3)
C10 C11 1.490(3)
C11 H11A 0.9600
C11 H11B 0.9600
C11 H11C 0.9600
N1 H1A 0.82(3)
N1 H1B 0.84(3)
N2 H2A 0.78(4)
N2 H2B 0.82(3)
N3 N5 1.369(2)
N3 H3 0.83(3)
N4 N6 1.367(3)
N4 H4 0.78(3)
O3 H3WA 0.80(4)
O3 H3WB 0.78(4)
O4 H4WA 0.83(4)
O4 H4WB 0.80(4)
O5 H5WA 0.75(4)
O5 H5WB 0.83(4)
O6 H6WA 0.76(4)
O6 H6WB 0.83(4)
N8 O9 1.227(3)
N8 O8 1.242(3)
N8 O7 1.243(3)
N9 O10 1.221(3)
N9 O12 1.237(3)
N9 O11 1.255(3)
N10 O14 1.203(8)
N10 O15 1.211(7)
N10 O13 1.248(9)
N10A O14A 1.203(10)
N10A O15A 1.231(10)
N10A O13A 1.244(12)
